data_7046440
loop_
_publ_author_name
'Salomon, William'
'Rivi\`ere, Eric'
'L\'opez, Xavier'
'Suaud, Nicolas'
'Mialane, Pierre'
'Haouas, Mohamed'
'Saad, Ali'
'Marrot, J\'er\^ome'
'Dolbecq, Anne'

_publ_section_title
;
 Bicapped Keggin polyoxomolybdates: discrete species and experimental and
 theoretical investigations on the electronic delocalization in a chain
 compound.
;
_journal_issue 31
_journal_name_full 'Dalton transactions (Cambridge, England : 2003)'
_journal_page_first 10636
_journal_page_last 10645
_journal_paper_doi 10.1039/c8dt01313f
_journal_volume 47
_journal_year 2018
_chemical_formula_sum 'C100 H97 Mo24 N20 O88 P2 Ru2 Zn4'
_chemical_formula_weight 5815.10
_space_group_IT_number 61
_space_group_name_Hall '-P 2bc 2ac'
_space_group_name_H-M_alt 'P c a b'
_symmetry_cell_setting orthorhombic
_symmetry_space_group_name_Hall '-P 2bc 2ac'
_symmetry_space_group_name_H-M 'P c a b'
_atom_sites_solution_hydrogens geom
_atom_sites_solution_primary direct
_atom_sites_solution_secondary difmap
_audit_creation_method SHELXL-97
_audit_update_record
;
2018-03-27 deposited with the CCDC.
2018-05-04 downloaded from the CCDC.
;
_cell_angle_alpha 90.00
_cell_angle_beta 90.00
_cell_angle_gamma 90.00
_cell_formula_units_Z 4
_cell_length_a 23.7521(16)
_cell_length_b 26.2871(19)
_cell_length_c 27.5687(19)
_cell_measurement_reflns_used 44433
_cell_measurement_temperature 293(2)
_cell_measurement_theta_max 27.50
_cell_measurement_theta_min 1.37
_cell_volume 17213(2)
_computing_cell_refinement 'Bruker SMART'
_computing_data_collection 'Bruker SMART'
_computing_data_reduction 'Bruker SAINT'
_computing_molecular_graphics 'Bruker SHELXTL'
_computing_publication_material 'Bruker SHELXTL'
_computing_structure_refinement 'SHELXL-97 (Sheldrick, 1997)'
_computing_structure_solution 'SHELXS-97 (Sheldrick, 1990)'
_diffrn_ambient_temperature 293(2)
_diffrn_detector_area_resol_mean 512x512
_diffrn_measured_fraction_theta_full 1.000
_diffrn_measured_fraction_theta_max 1.000
_diffrn_measurement_device_type 'CCD area detector'
_diffrn_measurement_method 'phi and omega scans'
_diffrn_radiation_monochromator graphite
_diffrn_radiation_source 'fine-focus sealed tube'
_diffrn_radiation_type MoK\a
_diffrn_radiation_wavelength 0.71073
_diffrn_reflns_av_R_equivalents 0.0986
_diffrn_reflns_av_sigmaI/netI 0.0845
_diffrn_reflns_limit_h_max 30
_diffrn_reflns_limit_h_min -27
_diffrn_reflns_limit_k_max 33
_diffrn_reflns_limit_k_min -34
_diffrn_reflns_limit_l_max 35
_diffrn_reflns_limit_l_min -27
_diffrn_reflns_number 109531
_diffrn_reflns_theta_full 27.50
_diffrn_reflns_theta_max 27.50
_diffrn_reflns_theta_min 1.37
_exptl_absorpt_coefficient_mu 2.510
_exptl_absorpt_correction_T_max 0.9063
_exptl_absorpt_correction_T_min 0.8245
_exptl_absorpt_correction_type multi-scans
_exptl_absorpt_process_details 'G. M. Sheldrick, SADABS; program for scaling and correction of area detector data'
_exptl_crystal_colour black
_exptl_crystal_density_diffrn 2.244
_exptl_crystal_density_method 'not measured'
_exptl_crystal_description parallelepiped
_exptl_crystal_F_000 11148
_exptl_crystal_size_max 0.08
_exptl_crystal_size_mid 0.05
_exptl_crystal_size_min 0.04
_refine_diff_density_max 2.173
_refine_diff_density_min -1.198
_refine_diff_density_rms 0.339
_refine_ls_extinction_coef 0.000178(18)
_refine_ls_extinction_expression Fc^*^=kFc[1+0.001xFc^2^\l^3^/sin(2\q)]^-1/4^
_refine_ls_extinction_method SHELXL
_refine_ls_goodness_of_fit_ref 0.902
_refine_ls_hydrogen_treatment mixed
_refine_ls_matrix_type full
_refine_ls_number_parameters 1079
_refine_ls_number_reflns 19761
_refine_ls_number_restraints 0
_refine_ls_restrained_S_all 0.902
_refine_ls_R_factor_all 0.1592
_refine_ls_R_factor_gt 0.0643
_refine_ls_shift/su_max 0.026
_refine_ls_shift/su_mean 0.000
_refine_ls_structure_factor_coef Fsqd
_refine_ls_weighting_details 'calc w=1/[\s^2^(Fo^2^)+(0.1109P)^2^+333.2325P] where P=(Fo^2^+2Fc^2^)/3'
_refine_ls_weighting_scheme calc
_refine_ls_wR_factor_gt 0.1672
_refine_ls_wR_factor_ref 0.2064
_reflns_number_gt 11017
_reflns_number_total 19761
_reflns_threshold_expression >2\s(I)
_cod_data_source_file c8dt01313f2.cif
_cod_data_source_block Ru_PMo12Zn2
_cod_depositor_comments 'Adding full bibliography for 7046440--7046441.cif.'
_cod_original_sg_symbol_H-M Pcab
_cod_database_code 7046440

loop_
_symmetry_equiv_pos_as_xyz
'x, y, z'
'-x, -y+1/2, z+1/2'
'x+1/2, -y, -z+1/2'
'-x+1/2, y+1/2, -z'
'-x, -y, -z'
'x, y-1/2, -z-1/2'
'-x-1/2, y, z-1/2'
'x-1/2, -y-1/2, z'

loop_
_atom_site_label
_atom_site_type_symbol
_atom_site_fract_x
_atom_site_fract_y
_atom_site_fract_z
_atom_site_U_iso_or_equiv
_atom_site_adp_type
_atom_site_occupancy
_atom_site_symmetry_multiplicity
_atom_site_calc_flag
_atom_site_refinement_flags
Mo1 Mo 0.28727(4) 0.73139(3) 0.23707(3) 0.0218(2) Uani 1 1 d .
Mo2 Mo 0.14846(4) 0.75901(3) 0.09479(3) 0.0244(2) Uani 1 1 d .
Mo3 Mo 0.34038(4) 0.56476(3) 0.16772(3) 0.0251(2) Uani 1 1 d .
Mo4 Mo 0.14373(4) 0.70520(3) 0.22240(3) 0.0220(2) Uani 1 1 d .
Mo5 Mo 0.29168(4) 0.78630(3) 0.11017(3) 0.0250(2) Uani 1 1 d .
Mo6 Mo 0.23495(4) 0.61225(3) 0.25526(3) 0.0244(2) Uani 1 1 d .
Mo7 Mo 0.18927(5) 0.58763(4) 0.03525(3) 0.0287(2) Uani 1 1 d .
Mo8 Mo 0.18491(4) 0.53566(3) 0.15179(3) 0.0251(2) Uani 1 1 d .
Mo9 Mo 0.09399(4) 0.62980(4) 0.11881(4) 0.0276(2) Uani 1 1 d .
Mo10 Mo 0.34507(5) 0.61523(4) 0.04999(4) 0.0293(2) Uani 1 1 d .
Mo11 Mo 0.38966(4) 0.68466(4) 0.14729(4) 0.0279(2) Uani 1 1 d .
Mo12 Mo 0.24641(5) 0.71647(4) 0.01406(3) 0.0310(2) Uani 1 1 d .
Zn1 Zn 0.19825(6) 0.80996(5) 0.19164(5) 0.0267(3) Uani 1 1 d .
Zn2 Zn 0.28279(7) 0.51040(5) 0.07510(5) 0.0337(3) Uani 1 1 d .
P1 P 0.24145(11) 0.66054(9) 0.13364(8) 0.0149(5) Uani 1 1 d .
Ru1 Ru 0.49488(4) 0.71977(4) -0.11895(4) 0.0317(2) Uani 1 1 d .
O1 O 0.1950(3) 0.5676(3) 0.2115(3) 0.0293(17) Uani 1 1 d .
O2 O 0.1484(3) 0.7514(3) 0.1665(3) 0.0256(16) Uani 1 1 d .
O3 O 0.2351(3) 0.7086(3) 0.1028(2) 0.0237(16) Uani 1 1 d .
O4 O 0.2762(3) 0.6730(3) 0.2748(3) 0.0254(16) Uani 1 1 d .
O5 O 0.1981(3) 0.6209(3) 0.1175(2) 0.0231(16) Uani 1 1 d .
O6 O 0.0909(3) 0.7311(3) 0.2537(3) 0.0334(18) Uani 1 1 d .
O7 O 0.2767(3) 0.7754(3) 0.1802(3) 0.0224(15) Uani 1 1 d .
O8 O 0.2062(3) 0.7505(3) 0.2451(3) 0.0273(17) Uani 1 1 d .
O9 O 0.3011(3) 0.6401(3) 0.1277(3) 0.0226(15) Uani 1 1 d .
O10 O 0.3554(4) 0.5570(3) 0.0966(3) 0.0332(19) Uani 1 1 d .
O11 O 0.3981(3) 0.6525(3) 0.0841(3) 0.0331(19) Uani 1 1 d .
O12 O 0.2115(3) 0.8066(3) 0.1133(3) 0.0278(17) Uani 1 1 d .
O13 O 0.3952(3) 0.6154(3) 0.1722(3) 0.0303(18) Uani 1 1 d .
O14 O 0.2681(3) 0.5336(3) 0.1465(3) 0.0276(17) Uani 1 1 d .
O15 O 0.1681(3) 0.6534(3) 0.2639(3) 0.0266(17) Uani 1 1 d .
O16 O 0.3516(3) 0.7417(3) 0.1186(3) 0.0298(18) Uani 1 1 d .
O17 O 0.2362(4) 0.5780(3) 0.3064(3) 0.035(2) Uani 1 1 d .
O18 O 0.0961(4) 0.8009(3) 0.0867(3) 0.040(2) Uani 1 1 d .
O19 O 0.1704(4) 0.4756(3) 0.1678(3) 0.037(2) Uani 1 1 d .
O20 O 0.1070(3) 0.6591(3) 0.1806(3) 0.0275(17) Uani 1 1 d .
O21 O 0.4542(4) 0.7075(3) 0.1581(4) 0.045(2) Uani 1 1 d .
O22 O 0.3174(4) 0.7716(3) 0.2771(3) 0.0335(19) Uani 1 1 d .
O23 O 0.1120(3) 0.5632(3) 0.1433(3) 0.0283(17) Uani 1 1 d .
O24 O 0.0237(4) 0.6276(3) 0.1152(3) 0.043(2) Uani 1 1 d .
O25 O 0.1925(3) 0.5282(3) 0.0801(3) 0.0292(17) Uani 1 1 d .
O26 O 0.1152(4) 0.6017(3) 0.0558(3) 0.0336(19) Uani 1 1 d .
O27 O 0.3102(4) 0.6735(3) 0.0237(3) 0.037(2) Uani 1 1 d .
O28 O 0.3740(4) 0.5136(3) 0.1899(3) 0.0333(19) Uani 1 1 d .
O29 O 0.2313(3) 0.6724(2) 0.1872(2) 0.0195(14) Uani 1 1 d .
O30 O 0.3817(5) 0.5928(3) 0.0024(3) 0.051(3) Uani 1 1 d .
O31 O 0.1126(3) 0.6966(3) 0.0932(3) 0.0310(18) Uani 1 1 d .
O32 O 0.2856(4) 0.7730(3) 0.0437(3) 0.0339(19) Uani 1 1 d .
O33 O 0.3484(3) 0.7036(3) 0.2050(3) 0.0285(17) Uani 1 1 d .
O34 O 0.3229(4) 0.8436(3) 0.1102(3) 0.039(2) Uani 1 1 d .
O35 O 0.2716(3) 0.5806(3) 0.0417(3) 0.0294(18) Uani 1 1 d .
O36 O 0.1779(4) 0.7537(3) 0.0321(3) 0.0322(18) Uani 1 1 d .
O37 O 0.3016(3) 0.5888(3) 0.2221(3) 0.0300(18) Uani 1 1 d .
O38 O 0.1782(4) 0.5575(3) -0.0180(3) 0.048(2) Uani 1 1 d .
O39 O 0.2032(3) 0.6537(3) 0.0150(3) 0.0294(17) Uani 1 1 d .
O40 O 0.2494(4) 0.7308(3) -0.0451(3) 0.045(2) Uani 1 1 d .
N1 N 0.2911(5) 0.4337(4) 0.0952(4) 0.036(2) Uani 1 1 d .
N2 N 0.2948(5) 0.4751(4) 0.0077(4) 0.041(3) Uani 1 1 d .
C1 C 0.2905(6) 0.4155(5) 0.1402(5) 0.043(3) Uani 1 1 d .
H1 H 0.2868 0.4384 0.1658 0.051 Uiso 1 1 calc R
C2 C 0.2952(7) 0.3646(6) 0.1508(6) 0.055(4) Uani 1 1 d .
H2 H 0.2944 0.3530 0.1826 0.066 Uiso 1 1 calc R
C3 C 0.3014(6) 0.3305(5) 0.1116(6) 0.056(4) Uani 1 1 d .
H3 H 0.3044 0.2957 0.1172 0.067 Uiso 1 1 calc R
C4 C 0.3027(6) 0.3491(5) 0.0658(6) 0.050(4) Uani 1 1 d .
H4 H 0.3074 0.3270 0.0398 0.059 Uiso 1 1 calc R
C5 C 0.2973(6) 0.4003(4) 0.0576(4) 0.036(3) Uani 1 1 d .
C6 C 0.2984(6) 0.4234(4) 0.0079(5) 0.039(3) Uani 1 1 d .
C7 C 0.3015(8) 0.3953(5) -0.0338(5) 0.065(5) Uani 1 1 d .
H7 H 0.3059 0.3602 -0.0325 0.078 Uiso 1 1 calc R
C8 C 0.2980(11) 0.4208(7) -0.0785(6) 0.091(8) Uani 1 1 d .
H8 H 0.2968 0.4025 -0.1074 0.109 Uiso 1 1 calc R
C9 C 0.2963(10) 0.4722(6) -0.0789(6) 0.081(6) Uani 1 1 d .
H9 H 0.2965 0.4900 -0.1080 0.098 Uiso 1 1 calc R
C10 C 0.2943(7) 0.4972(5) -0.0359(5) 0.053(4) Uani 1 1 d .
H10 H 0.2924 0.5326 -0.0369 0.063 Uiso 1 1 calc R
N3 N 0.1289(4) 0.8594(3) 0.2013(4) 0.031(2) Uani 1 1 d .
N4 N 0.2382(4) 0.8780(3) 0.2120(3) 0.031(2) Uani 1 1 d .
C11 C 0.0756(5) 0.8469(5) 0.1957(6) 0.048(4) Uani 1 1 d .
H11 H 0.0662 0.8135 0.1882 0.057 Uiso 1 1 calc R
C12 C 0.0318(6) 0.8840(6) 0.2010(7) 0.068(5) Uani 1 1 d .
H12 H -0.0058 0.8750 0.1976 0.081 Uiso 1 1 calc R
C13 C 0.0466(7) 0.9320(6) 0.2111(8) 0.085(7) Uani 1 1 d .
H13 H 0.0187 0.9567 0.2130 0.102 Uiso 1 1 calc R
C14 C 0.1007(6) 0.9456(5) 0.2188(6) 0.056(4) Uani 1 1 d .
H14 H 0.1102 0.9786 0.2280 0.068 Uiso 1 1 calc R
C15 C 0.1424(5) 0.9079(4) 0.2122(5) 0.035(3) Uani 1 1 d .
C16 C 0.2028(6) 0.9182(4) 0.2165(4) 0.032(3) Uani 1 1 d .
C17 C 0.2256(6) 0.9655(5) 0.2250(5) 0.042(3) Uani 1 1 d .
H17 H 0.2016 0.9931 0.2290 0.050 Uiso 1 1 calc R
C18 C 0.2809(7) 0.9732(4) 0.2278(5) 0.045(4) Uani 1 1 d .
H18 H 0.2951 1.0055 0.2341 0.054 Uiso 1 1 calc R
C19 C 0.3177(5) 0.9316(5) 0.2212(6) 0.045(4) Uani 1 1 d .
H19 H 0.3566 0.9360 0.2211 0.055 Uiso 1 1 calc R
C20 C 0.2937(5) 0.8843(5) 0.2147(5) 0.034(3) Uani 1 1 d .
H20 H 0.3170 0.8559 0.2122 0.041 Uiso 1 1 calc R
N5 N 0.5636(4) 0.7657(4) -0.1061(3) 0.033(2) Uani 1 1 d .
N6 N 0.4764(4) 0.7454(4) -0.0502(3) 0.032(2) Uani 1 1 d .
C21 C 0.6055(5) 0.7757(5) -0.1387(5) 0.039(3) Uani 1 1 d .
H21 H 0.6069 0.7574 -0.1676 0.047 Uiso 1 1 calc R
C22 C 0.6460(6) 0.8125(7) -0.1296(5) 0.055(4) Uani 1 1 d .
H22 H 0.6736 0.8199 -0.1525 0.066 Uiso 1 1 calc R
C23 C 0.6445(6) 0.8377(7) -0.0860(6) 0.066(5) Uani 1 1 d .
H23 H 0.6718 0.8618 -0.0786 0.080 Uiso 1 1 calc R
C24 C 0.6019(6) 0.8267(7) -0.0530(5) 0.061(5) Uani 1 1 d .
H24 H 0.5998 0.8441 -0.0237 0.073 Uiso 1 1 calc R
C25 C 0.5631(5) 0.7903(6) -0.0639(5) 0.041(3) Uani 1 1 d .
C26 C 0.5162(5) 0.7773(5) -0.0308(4) 0.037(3) Uani 1 1 d .
C27 C 0.5105(7) 0.7957(7) 0.0159(5) 0.057(4) Uani 1 1 d .
H27 H 0.5385 0.8164 0.0288 0.069 Uiso 1 1 calc R
C28 C 0.4643(6) 0.7839(7) 0.0435(5) 0.056(4) Uani 1 1 d .
H28 H 0.4600 0.7970 0.0746 0.067 Uiso 1 1 calc R
C29 C 0.4238(6) 0.7517(5) 0.0236(5) 0.043(3) Uani 1 1 d .
H29 H 0.3919 0.7429 0.0412 0.051 Uiso 1 1 calc R
C30 C 0.4318(5) 0.7331(5) -0.0229(4) 0.036(3) Uani 1 1 d .
H30 H 0.4050 0.7111 -0.0357 0.043 Uiso 1 1 calc R
N7 N 0.4463(5) 0.7793(4) -0.1456(4) 0.036(2) Uani 1 1 d .
N8 N 0.4174(4) 0.6850(4) -0.1257(4) 0.036(2) Uani 1 1 d .
C31 C 0.4642(7) 0.8265(6) -0.1564(6) 0.055(4) Uani 1 1 d .
H31 H 0.5025 0.8336 -0.1555 0.066 Uiso 1 1 calc R
C32 C 0.4267(9) 0.8649(6) -0.1689(6) 0.063(5) Uani 1 1 d .
H32 H 0.4395 0.8974 -0.1764 0.076 Uiso 1 1 calc R
C33 C 0.3707(8) 0.8537(7) -0.1699(6) 0.070(5) Uani 1 1 d .
H33 H 0.3447 0.8792 -0.1765 0.084 Uiso 1 1 calc R
C34 C 0.3529(7) 0.8062(6) -0.1614(6) 0.057(4) Uani 1 1 d .
H34 H 0.3150 0.7983 -0.1653 0.069 Uiso 1 1 calc R
C35 C 0.3897(5) 0.7693(5) -0.1472(5) 0.035(3) Uani 1 1 d .
C36 C 0.3730(5) 0.7183(5) -0.1357(4) 0.033(3) Uani 1 1 d .
C37 C 0.3179(6) 0.7021(7) -0.1327(5) 0.051(4) Uani 1 1 d .
H37 H 0.2887 0.7245 -0.1400 0.061 Uiso 1 1 calc R
C38 C 0.3060(6) 0.6533(6) -0.1192(5) 0.053(4) Uani 1 1 d .
H38 H 0.2688 0.6429 -0.1155 0.063 Uiso 1 1 calc R
C39 C 0.3489(7) 0.6197(7) -0.1112(6) 0.058(4) Uani 1 1 d .
H39 H 0.3411 0.5859 -0.1041 0.070 Uiso 1 1 calc R
C40 C 0.4053(6) 0.6367(6) -0.1137(6) 0.050(4) Uani 1 1 d .
H40 H 0.4344 0.6142 -0.1069 0.060 Uiso 1 1 calc R
N9 N 0.5327(4) 0.6530(4) -0.0968(4) 0.039(3) Uani 1 1 d .
N10 N 0.5226(4) 0.6896(4) -0.1844(4) 0.040(3) Uani 1 1 d .
C41 C 0.5357(7) 0.6362(7) -0.0508(7) 0.069(5) Uani 1 1 d .
H41 H 0.5253 0.6586 -0.0263 0.083 Uiso 1 1 calc R
C42 C 0.5527(8) 0.5890(8) -0.0377(8) 0.080(6) Uani 1 1 d .
H42 H 0.5553 0.5796 -0.0053 0.096 Uiso 1 1 calc R
C43 C 0.5659(8) 0.5559(8) -0.0737(8) 0.085(6) Uani 1 1 d .
H43 H 0.5772 0.5231 -0.0659 0.102 Uiso 1 1 calc R
C44 C 0.5626(7) 0.5704(6) -0.1223(7) 0.066(5) Uani 1 1 d .
H44 H 0.5716 0.5476 -0.1470 0.079 Uiso 1 1 calc R
C45 C 0.5453(5) 0.6202(6) -0.1331(6) 0.047(3) Uani 1 1 d .
C46 C 0.5409(6) 0.6413(5) -0.1819(5) 0.045(3) Uani 1 1 d .
C47 C 0.5549(8) 0.6138(7) -0.2233(6) 0.069(5) Uani 1 1 d .
H47 H 0.5668 0.5802 -0.2209 0.082 Uiso 1 1 calc R
C48 C 0.5507(9) 0.6372(9) -0.2684(7) 0.081(6) Uani 1 1 d .
H48 H 0.5580 0.6189 -0.2966 0.097 Uiso 1 1 calc R
C49 C 0.5357(7) 0.6879(7) -0.2712(6) 0.064(5) Uani 1 1 d .
H49 H 0.5339 0.7046 -0.3009 0.077 Uiso 1 1 calc R
C50 C 0.5233(6) 0.7130(6) -0.2283(5) 0.048(3) Uani 1 1 d .
H50 H 0.5151 0.7476 -0.2296 0.057 Uiso 1 1 calc R
O1W O 0.0000 0.5000 0.0000 0.187(17) Uani 1 2 d S
O2W O 0.0736(10) 0.5675(9) 0.2610(12) 0.097(10) Uani 0.50 1 d P
O3W O 0.5148(10) 0.6214(14) 0.0689(12) 0.131(16) Uani 0.50 1 d P
O4W O 0.1462(16) 0.383(2) 0.0295(12) 0.18(2) Uani 0.50 1 d P

loop_
_atom_site_aniso_label
_atom_site_aniso_U_11
_atom_site_aniso_U_22
_atom_site_aniso_U_33
_atom_site_aniso_U_23
_atom_site_aniso_U_13
_atom_site_aniso_U_12
Mo1 0.0300(5) 0.0154(4) 0.0202(4) -0.0044(3) -0.0047(4) 0.0023(3)
Mo2 0.0341(5) 0.0160(4) 0.0232(5) 0.0019(3) -0.0050(4) 0.0032(4)
Mo3 0.0333(5) 0.0155(4) 0.0264(5) -0.0010(4) -0.0020(4) 0.0060(4)
Mo4 0.0267(5) 0.0192(4) 0.0202(4) -0.0006(3) 0.0033(4) 0.0007(4)
Mo5 0.0343(5) 0.0141(4) 0.0266(5) 0.0015(3) 0.0059(4) 0.0001(4)
Mo6 0.0402(6) 0.0158(4) 0.0173(4) 0.0008(3) 0.0000(4) 0.0025(4)
Mo7 0.0472(6) 0.0183(4) 0.0205(5) -0.0035(4) -0.0078(4) -0.0003(4)
Mo8 0.0378(6) 0.0132(4) 0.0241(5) 0.0000(3) -0.0037(4) -0.0039(4)
Mo9 0.0311(5) 0.0217(5) 0.0301(5) -0.0007(4) -0.0081(4) -0.0038(4)
Mo10 0.0417(6) 0.0195(5) 0.0266(5) -0.0032(4) 0.0091(4) 0.0039(4)
Mo11 0.0263(5) 0.0214(5) 0.0359(5) -0.0039(4) 0.0017(4) 0.0020(4)
Mo12 0.0560(7) 0.0189(5) 0.0182(4) 0.0023(4) 0.0047(4) 0.0048(4)
Zn1 0.0305(7) 0.0157(6) 0.0339(7) -0.0046(5) -0.0004(6) 0.0018(5)
Zn2 0.0612(10) 0.0160(6) 0.0240(7) -0.0041(5) 0.0006(6) 0.0046(6)
P1 0.0233(13) 0.0106(11) 0.0110(11) -0.0015(8) -0.0019(9) -0.0001(9)
Ru1 0.0278(5) 0.0347(5) 0.0325(5) -0.0069(4) 0.0010(4) 0.0009(4)
O1 0.036(4) 0.026(4) 0.027(4) -0.001(3) 0.004(3) 0.002(3)
O2 0.033(4) 0.013(3) 0.031(4) -0.001(3) 0.002(3) -0.003(3)
O3 0.036(4) 0.019(4) 0.016(3) -0.001(3) 0.006(3) 0.000(3)
O4 0.040(5) 0.015(3) 0.021(4) -0.002(3) 0.001(3) 0.005(3)
O5 0.035(4) 0.017(4) 0.017(3) -0.001(3) -0.002(3) -0.001(3)
O6 0.038(5) 0.027(4) 0.036(5) -0.002(3) 0.005(4) 0.005(3)
O7 0.028(4) 0.014(3) 0.026(4) -0.004(3) 0.003(3) 0.005(3)
O8 0.040(5) 0.017(4) 0.025(4) -0.005(3) 0.000(3) 0.007(3)
O9 0.029(4) 0.011(3) 0.028(4) -0.002(3) -0.001(3) -0.002(3)
O10 0.050(5) 0.015(4) 0.035(4) 0.001(3) 0.012(4) 0.006(3)
O11 0.033(5) 0.024(4) 0.043(5) -0.006(4) 0.008(4) 0.002(3)
O12 0.039(5) 0.013(3) 0.032(4) 0.002(3) 0.008(3) 0.003(3)
O13 0.033(4) 0.022(4) 0.036(4) -0.007(3) 0.003(4) 0.006(3)
O14 0.041(5) 0.017(4) 0.025(4) -0.001(3) 0.000(3) 0.006(3)
O15 0.037(4) 0.026(4) 0.017(3) -0.001(3) 0.002(3) -0.003(3)
O16 0.036(5) 0.025(4) 0.029(4) 0.003(3) 0.012(3) 0.002(3)
O17 0.060(6) 0.026(4) 0.019(4) 0.001(3) 0.000(4) 0.010(4)
O18 0.051(6) 0.031(5) 0.038(5) -0.003(4) -0.004(4) 0.007(4)
O19 0.049(5) 0.018(4) 0.045(5) 0.004(4) -0.007(4) -0.008(4)
O20 0.028(4) 0.024(4) 0.031(4) 0.003(3) 0.003(3) -0.001(3)
O21 0.035(5) 0.037(5) 0.063(6) -0.002(4) 0.004(4) 0.001(4)
O22 0.047(5) 0.021(4) 0.032(4) -0.009(3) -0.008(4) 0.004(4)
O23 0.031(4) 0.020(4) 0.033(4) -0.002(3) -0.005(3) -0.007(3)
O24 0.039(5) 0.039(5) 0.051(6) 0.000(4) -0.010(4) -0.010(4)
O25 0.047(5) 0.017(4) 0.024(4) -0.004(3) -0.004(3) -0.004(3)
O26 0.047(5) 0.027(4) 0.026(4) -0.005(3) -0.014(4) -0.006(4)
O27 0.056(6) 0.027(4) 0.029(4) -0.001(3) 0.021(4) -0.001(4)
O28 0.043(5) 0.021(4) 0.035(5) 0.000(3) -0.005(4) 0.010(4)
O29 0.027(4) 0.012(3) 0.019(3) -0.001(3) 0.002(3) 0.001(3)
O30 0.077(7) 0.035(5) 0.039(5) -0.002(4) 0.017(5) 0.006(5)
O31 0.043(5) 0.025(4) 0.025(4) 0.000(3) -0.013(4) 0.001(4)
O32 0.053(5) 0.020(4) 0.029(4) 0.001(3) 0.012(4) -0.003(4)
O33 0.037(5) 0.026(4) 0.022(4) -0.002(3) -0.004(3) -0.005(3)
O34 0.039(5) 0.030(5) 0.047(5) 0.001(4) 0.008(4) -0.004(4)
O35 0.046(5) 0.021(4) 0.021(4) -0.004(3) 0.001(3) -0.003(3)
O36 0.048(5) 0.022(4) 0.026(4) 0.003(3) -0.004(4) 0.007(4)
O37 0.044(5) 0.015(4) 0.030(4) 0.004(3) -0.007(4) -0.001(3)
O38 0.076(7) 0.038(5) 0.031(5) -0.009(4) -0.009(5) 0.006(5)
O39 0.048(5) 0.018(4) 0.023(4) -0.002(3) -0.009(3) 0.004(3)
O40 0.079(7) 0.033(5) 0.023(4) 0.004(4) 0.007(4) 0.008(5)
N1 0.048(6) 0.021(5) 0.040(6) 0.003(4) -0.003(5) 0.006(4)
N2 0.062(8) 0.027(5) 0.034(6) -0.005(4) 0.008(5) 0.005(5)
C1 0.073(10) 0.026(6) 0.029(6) 0.006(5) -0.009(6) 0.000(6)
C2 0.069(10) 0.041(8) 0.056(9) 0.023(7) -0.012(8) 0.007(7)
C3 0.056(9) 0.015(6) 0.095(13) 0.006(7) -0.014(9) 0.001(6)
C4 0.067(10) 0.016(6) 0.065(10) -0.001(6) 0.014(8) -0.002(6)
C5 0.056(8) 0.022(6) 0.032(6) -0.010(5) 0.002(6) 0.006(5)
C6 0.064(9) 0.013(5) 0.040(7) -0.015(5) 0.015(6) -0.012(5)
C7 0.132(16) 0.019(6) 0.044(8) -0.011(6) 0.022(9) -0.011(8)
C8 0.19(2) 0.046(10) 0.033(8) -0.014(7) 0.009(11) -0.024(12)
C9 0.17(2) 0.041(9) 0.031(8) 0.001(7) -0.006(10) -0.013(11)
C10 0.098(12) 0.024(7) 0.036(7) -0.008(6) 0.009(8) 0.002(7)
N3 0.038(6) 0.015(4) 0.039(6) -0.011(4) -0.001(4) -0.001(4)
N4 0.039(6) 0.022(5) 0.030(5) -0.005(4) 0.000(4) -0.003(4)
C11 0.026(7) 0.028(7) 0.090(11) -0.014(7) -0.014(7) 0.002(5)
C12 0.030(8) 0.059(10) 0.113(15) -0.026(10) -0.003(9) 0.010(7)
C13 0.038(9) 0.051(10) 0.16(2) -0.038(12) -0.026(11) 0.027(8)
C14 0.052(9) 0.019(6) 0.099(13) -0.009(7) 0.009(9) 0.011(6)
C15 0.040(7) 0.020(6) 0.045(7) -0.015(5) 0.009(6) 0.006(5)
C16 0.059(8) 0.013(5) 0.025(6) -0.001(4) 0.007(5) 0.007(5)
C17 0.041(8) 0.030(7) 0.055(8) -0.014(6) -0.004(6) 0.001(6)
C18 0.077(11) 0.016(6) 0.043(7) -0.016(5) -0.007(7) -0.003(6)
C19 0.029(7) 0.031(7) 0.076(10) -0.012(7) -0.020(7) -0.001(5)
C20 0.032(7) 0.027(6) 0.044(7) -0.007(5) -0.001(5) -0.001(5)
N5 0.023(5) 0.048(6) 0.028(5) 0.000(4) 0.004(4) 0.001(4)
N6 0.026(5) 0.041(6) 0.029(5) 0.005(4) -0.010(4) 0.001(4)
C21 0.021(6) 0.060(9) 0.036(7) -0.012(6) 0.005(5) 0.000(6)
C22 0.029(7) 0.093(13) 0.042(8) -0.016(8) 0.011(6) -0.012(8)
C23 0.044(9) 0.105(14) 0.050(9) -0.021(9) 0.013(7) -0.037(9)
C24 0.042(8) 0.102(14) 0.038(8) -0.038(8) 0.008(6) -0.019(8)
C25 0.031(7) 0.060(9) 0.031(6) -0.007(6) -0.009(5) 0.004(6)
C26 0.031(7) 0.052(8) 0.027(6) -0.011(6) 0.006(5) 0.002(6)
C27 0.055(10) 0.080(12) 0.037(8) -0.011(8) 0.015(7) -0.003(8)
C28 0.052(9) 0.092(13) 0.024(7) -0.013(7) 0.012(6) 0.002(8)
C29 0.040(8) 0.042(8) 0.047(8) 0.006(6) 0.009(6) 0.007(6)
C30 0.021(6) 0.048(8) 0.039(7) -0.006(6) 0.011(5) -0.001(5)
N7 0.046(6) 0.036(6) 0.027(5) -0.011(4) -0.001(5) 0.009(5)
N8 0.031(6) 0.041(6) 0.037(6) -0.011(5) 0.000(4) -0.007(5)
C31 0.062(10) 0.040(8) 0.064(10) -0.007(7) -0.006(8) -0.001(7)
C32 0.111(16) 0.032(8) 0.046(9) 0.004(6) -0.003(9) 0.014(9)
C33 0.074(13) 0.070(12) 0.066(11) -0.026(9) -0.023(10) 0.033(10)
C34 0.043(9) 0.057(10) 0.072(11) -0.019(8) -0.017(8) 0.017(7)
C35 0.030(6) 0.039(7) 0.035(7) -0.009(5) -0.003(5) -0.001(5)
C36 0.024(6) 0.049(8) 0.025(6) -0.003(5) -0.007(5) -0.004(5)
C37 0.042(8) 0.085(12) 0.027(6) -0.023(7) 0.014(6) 0.001(8)
C38 0.038(8) 0.066(11) 0.055(9) -0.009(8) 0.007(7) -0.026(7)
C39 0.061(10) 0.066(11) 0.048(9) -0.001(8) -0.001(8) -0.015(9)
C40 0.046(8) 0.040(8) 0.064(10) -0.005(7) 0.008(7) -0.014(6)
N9 0.024(5) 0.041(6) 0.054(7) 0.006(5) 0.000(5) 0.004(4)
N10 0.035(6) 0.053(7) 0.033(6) -0.008(5) -0.001(5) 0.013(5)
C41 0.061(11) 0.072(12) 0.075(12) 0.016(10) 0.014(9) 0.025(9)
C42 0.080(13) 0.080(14) 0.080(13) 0.027(11) 0.008(11) 0.029(11)
C43 0.072(13) 0.067(13) 0.115(17) 0.036(12) 0.002(12) 0.029(10)
C44 0.065(11) 0.048(9) 0.085(13) 0.015(9) 0.029(9) 0.028(8)
C45 0.027(7) 0.045(8) 0.068(10) -0.004(7) 0.014(6) 0.001(6)
C46 0.047(8) 0.046(8) 0.041(7) -0.007(6) 0.008(6) 0.017(6)
C47 0.087(13) 0.056(10) 0.063(11) -0.031(9) -0.001(9) 0.030(9)
C48 0.090(14) 0.105(17) 0.048(10) -0.027(10) -0.003(10) 0.024(12)
C49 0.076(12) 0.082(13) 0.035(8) -0.012(8) -0.001(8) 0.019(10)
C50 0.047(8) 0.051(9) 0.046(8) -0.014(7) 0.005(7) 0.005(7)
O1W 0.060(14) 0.11(2) 0.39(5) 0.05(3) -0.02(2) -0.022(14)
O2W 0.056(15) 0.056(15) 0.18(3) 0.040(17) 0.056(17) -0.010(12)
O3W 0.037(13) 0.21(4) 0.15(3) -0.12(3) 0.049(16) -0.066(18)
O4W 0.14(3) 0.31(6) 0.08(2) 0.00(3) 0.00(2) -0.15(4)

loop_
_atom_type_symbol
_atom_type_description
_atom_type_scat_dispersion_real
_atom_type_scat_dispersion_imag
_atom_type_scat_source
O O 0.0106 0.0060 'International Tables Vol C Tables 4.2.6.8 and 6.1.1.4'
P P 0.1023 0.0942 'International Tables Vol C Tables 4.2.6.8 and 6.1.1.4'
Zn Zn 0.2839 1.4301 'International Tables Vol C Tables 4.2.6.8 and 6.1.1.4'
Mo Mo -1.6832 0.6857 'International Tables Vol C Tables 4.2.6.8 and 6.1.1.4'
Ru Ru -1.2594 0.8363 'International Tables Vol C Tables 4.2.6.8 and 6.1.1.4'
C C 0.0033 0.0016 'International Tables Vol C Tables 4.2.6.8 and 6.1.1.4'
N N 0.0061 0.0033 'International Tables Vol C Tables 4.2.6.8 and 6.1.1.4'
H H 0.0000 0.0000 'International Tables Vol C Tables 4.2.6.8 and 6.1.1.4'

loop_
_geom_angle_atom_site_label_1
_geom_angle_atom_site_label_2
_geom_angle_atom_site_label_3
_geom_angle
O22 Mo1 O33 103.1(4)
O22 Mo1 O4 102.1(4)
O33 Mo1 O4 93.0(3)
O22 Mo1 O7 101.9(3)
O33 Mo1 O7 87.2(3)
O4 Mo1 O7 155.3(3)
O22 Mo1 O8 100.2(4)
O33 Mo1 O8 155.1(3)
O4 Mo1 O8 90.5(3)
O7 Mo1 O8 79.5(3)
O22 Mo1 O29 171.4(3)
O33 Mo1 O29 84.8(3)
O4 Mo1 O29 73.7(3)
O7 Mo1 O29 81.7(3)
O8 Mo1 O29 72.6(3)
O18 Mo2 O31 103.8(4)
O18 Mo2 O36 101.7(4)
O31 Mo2 O36 94.8(4)
O18 Mo2 O2 101.4(4)
O31 Mo2 O2 86.2(3)
O36 Mo2 O2 155.9(3)
O18 Mo2 O12 100.2(4)
O31 Mo2 O12 154.0(3)
O36 Mo2 O12 90.2(3)
O2 Mo2 O12 79.1(3)
O18 Mo2 O3 171.0(4)
O31 Mo2 O3 84.8(3)
O36 Mo2 O3 74.4(3)
O2 Mo2 O3 81.8(3)
O12 Mo2 O3 72.0(3)
O28 Mo3 O13 102.4(4)
O28 Mo3 O37 102.3(4)
O13 Mo3 O37 92.8(3)
O28 Mo3 O14 100.8(4)
O13 Mo3 O14 156.2(3)
O37 Mo3 O14 87.1(3)
O28 Mo3 O10 100.9(4)
O13 Mo3 O10 90.8(3)
O37 Mo3 O10 155.1(3)
O14 Mo3 O10 79.9(3)
O28 Mo3 O9 172.6(3)
O13 Mo3 O9 73.7(3)
O37 Mo3 O9 84.3(3)
O14 Mo3 O9 82.7(3)
O10 Mo3 O9 73.1(3)
O6 Mo4 O15 102.3(4)
O6 Mo4 O20 103.3(4)
O15 Mo4 O20 92.9(3)
O6 Mo4 O2 101.3(4)
O15 Mo4 O2 155.8(3)
O20 Mo4 O2 86.8(3)
O6 Mo4 O8 98.8(4)
O15 Mo4 O8 90.7(3)
O20 Mo4 O8 156.3(3)
O2 Mo4 O8 80.5(3)
O6 Mo4 O29 170.6(3)
O15 Mo4 O29 74.0(3)
O20 Mo4 O29 85.7(3)
O2 Mo4 O29 81.9(3)
O8 Mo4 O29 72.8(3)
O6 Mo4 Zn1 95.3(3)
O15 Mo4 Zn1 132.2(2)
O20 Mo4 Zn1 125.8(2)
O2 Mo4 Zn1 39.4(2)
O8 Mo4 Zn1 42.4(2)
O29 Mo4 Zn1 81.51(16)
O34 Mo5 O16 103.2(4)
O34 Mo5 O32 101.7(4)
O16 Mo5 O32 93.7(4)
O34 Mo5 O12 100.5(4)
O16 Mo5 O12 154.3(3)
O32 Mo5 O12 91.1(4)
O34 Mo5 O7 101.9(4)
O16 Mo5 O7 85.7(3)
O32 Mo5 O7 155.9(3)
O12 Mo5 O7 79.9(3)
O34 Mo5 O3 171.4(4)
O16 Mo5 O3 84.5(3)
O32 Mo5 O3 73.8(3)
O12 Mo5 O3 72.6(3)
O7 Mo5 O3 82.1(3)
O17 Mo6 O37 102.3(4)
O17 Mo6 O1 102.0(4)
O37 Mo6 O1 85.0(3)
O17 Mo6 O15 102.2(4)
O37 Mo6 O15 155.5(3)
O1 Mo6 O15 90.8(3)
O17 Mo6 O4 101.4(4)
O37 Mo6 O4 88.9(3)
O1 Mo6 O4 156.5(3)
O15 Mo6 O4 85.4(3)
O17 Mo6 O29 172.4(3)
O37 Mo6 O29 82.7(3)
O1 Mo6 O29 84.1(3)
O15 Mo6 O29 72.8(3)
O4 Mo6 O29 72.7(3)
O38 Mo7 O39 101.9(4)
O38 Mo7 O26 102.0(4)
O39 Mo7 O26 94.2(4)
O38 Mo7 O35 100.9(4)
O39 Mo7 O35 86.5(3)
O26 Mo7 O35 156.4(3)
O38 Mo7 O25 100.2(4)
O39 Mo7 O25 156.1(3)
O26 Mo7 O25 90.2(3)
O35 Mo7 O25 80.4(3)
O38 Mo7 O5 171.7(4)
O39 Mo7 O5 85.9(3)
O26 Mo7 O5 74.4(3)
O35 Mo7 O5 82.2(3)
O25 Mo7 O5 72.7(3)
O19 Mo8 O1 102.6(4)
O19 Mo8 O23 101.8(4)
O1 Mo8 O23 93.2(3)
O19 Mo8 O14 101.4(4)
O1 Mo8 O14 87.1(3)
O23 Mo8 O14 156.1(3)
O19 Mo8 O25 100.7(4)
O1 Mo8 O25 155.3(3)
O23 Mo8 O25 89.8(3)
O14 Mo8 O25 80.5(3)
O19 Mo8 O5 171.5(3)
O1 Mo8 O5 85.0(3)
O23 Mo8 O5 73.7(3)
O14 Mo8 O5 82.5(3)
O25 Mo8 O5 72.4(3)
O24 Mo9 O20 103.2(4)
O24 Mo9 O23 102.2(4)
O20 Mo9 O23 91.1(3)
O24 Mo9 O31 103.7(4)
O20 Mo9 O31 85.5(3)
O23 Mo9 O31 154.0(3)
O24 Mo9 O26 101.1(4)
O20 Mo9 O26 155.6(3)
O23 Mo9 O26 84.8(3)
O31 Mo9 O26 87.7(3)
O24 Mo9 O5 171.5(4)
O20 Mo9 O5 83.6(3)
O23 Mo9 O5 72.4(3)
O31 Mo9 O5 81.5(3)
O26 Mo9 O5 72.2(3)
O30 Mo10 O11 103.3(4)
O30 Mo10 O27 102.2(4)
O11 Mo10 O27 93.6(4)
O30 Mo10 O35 101.8(4)
O11 Mo10 O35 154.2(3)
O27 Mo10 O35 86.7(4)
O30 Mo10 O10 99.7(4)
O11 Mo10 O10 89.8(4)
O27 Mo10 O10 156.4(3)
O35 Mo10 O10 80.3(3)
O30 Mo10 O9 171.1(4)
O11 Mo10 O9 73.0(3)
O27 Mo10 O9 86.2(3)
O35 Mo10 O9 81.3(3)
O10 Mo10 O9 72.5(3)
O21 Mo11 O16 102.9(4)
O21 Mo11 O33 103.0(4)
O16 Mo11 O33 84.2(3)
O21 Mo11 O11 102.8(4)
O16 Mo11 O11 91.0(3)
O33 Mo11 O11 154.2(3)
O21 Mo11 O13 102.2(4)
O16 Mo11 O13 154.9(3)
O33 Mo11 O13 89.2(3)
O11 Mo11 O13 84.5(3)
O21 Mo11 O9 172.1(3)
O16 Mo11 O9 83.1(3)
O33 Mo11 O9 82.6(3)
O11 Mo11 O9 71.6(3)
O13 Mo11 O9 72.0(3)
O40 Mo12 O27 103.5(4)
O40 Mo12 O32 102.6(4)
O27 Mo12 O32 90.8(4)
O40 Mo12 O39 103.1(4)
O27 Mo12 O39 85.2(3)
O32 Mo12 O39 154.2(3)
O40 Mo12 O36 99.8(4)
O27 Mo12 O36 156.7(3)
O32 Mo12 O36 84.8(4)
O39 Mo12 O36 89.0(3)
O40 Mo12 O3 171.0(3)
O27 Mo12 O3 84.2(3)
O32 Mo12 O3 72.4(3)
O39 Mo12 O3 81.9(3)
O36 Mo12 O3 72.6(3)
O2 Zn1 O7 97.9(3)
O2 Zn1 N4 169.9(3)
O7 Zn1 N4 90.4(3)
O2 Zn1 N3 93.1(3)
O7 Zn1 N3 167.7(3)
N4 Zn1 N3 78.1(4)
O2 Zn1 O8 74.9(3)
O7 Zn1 O8 73.2(3)
N4 Zn1 O8 113.2(3)
N3 Zn1 O8 115.3(3)
O2 Zn1 O12 73.8(3)
O7 Zn1 O12 72.9(3)
N4 Zn1 O12 103.5(3)
N3 Zn1 O12 105.2(3)
O8 Zn1 O12 129.4(3)
O2 Zn1 Mo4 37.2(2)
O7 Zn1 Mo4 91.6(2)
N4 Zn1 Mo4 148.8(3)
N3 Zn1 Mo4 100.5(3)
O8 Zn1 Mo4 38.8(2)
O12 Zn1 Mo4 106.83(19)
O35 Zn2 O14 97.9(3)
O35 Zn2 N2 91.0(4)
O14 Zn2 N2 170.6(4)
O35 Zn2 N1 168.7(4)
O14 Zn2 N1 92.7(3)
N2 Zn2 N1 78.2(4)
O35 Zn2 O10 74.0(3)
O14 Zn2 O10 73.5(3)
N2 Zn2 O10 112.3(4)
N1 Zn2 O10 113.0(4)
O35 Zn2 O25 73.4(3)
O14 Zn2 O25 73.5(3)
N2 Zn2 O25 106.4(4)
N1 Zn2 O25 106.2(4)
O10 Zn2 O25 129.1(3)
O9 P1 O29 108.9(4)
O9 P1 O3 108.9(4)
O29 P1 O3 110.6(4)
O9 P1 O5 110.7(4)
O29 P1 O5 108.3(4)
O3 P1 O5 109.5(4)
N6 Ru1 N5 79.5(4)
N6 Ru1 N8 92.2(4)
N5 Ru1 N8 168.9(4)
N6 Ru1 N9 95.6(4)
N5 Ru1 N9 95.9(4)
N8 Ru1 N9 92.2(4)
N6 Ru1 N10 172.6(4)
N5 Ru1 N10 97.1(4)
N8 Ru1 N10 92.0(4)
N9 Ru1 N10 78.1(4)
N6 Ru1 N7 87.8(4)
N5 Ru1 N7 93.4(4)
N8 Ru1 N7 78.8(4)
N9 Ru1 N7 170.6(4)
N10 Ru1 N7 99.0(4)
Mo8 O1 Mo6 152.6(5)
Mo4 O2 Mo2 147.3(4)
Mo4 O2 Zn1 103.4(3)
Mo2 O2 Zn1 105.0(3)
P1 O3 Mo5 125.9(4)
P1 O3 Mo2 125.3(4)
Mo5 O3 Mo2 91.0(2)
P1 O3 Mo12 127.5(4)
Mo5 O3 Mo12 87.3(2)
Mo2 O3 Mo12 87.5(2)
Mo1 O4 Mo6 126.0(4)
P1 O5 Mo7 124.9(4)
P1 O5 Mo8 126.6(4)
Mo7 O5 Mo8 91.1(2)
P1 O5 Mo9 127.0(4)
Mo7 O5 Mo9 87.8(2)
Mo8 O5 Mo9 87.3(2)
Mo1 O7 Mo5 147.0(4)
Mo1 O7 Zn1 104.3(3)
Mo5 O7 Zn1 104.1(3)
Mo1 O8 Mo4 121.9(3)
Mo1 O8 Zn1 101.0(3)
Mo4 O8 Zn1 98.8(3)
P1 O9 Mo3 126.2(4)
P1 O9 Mo11 126.9(4)
Mo3 O9 Mo11 87.7(2)
P1 O9 Mo10 125.4(4)
Mo3 O9 Mo10 90.9(2)
Mo11 O9 Mo10 87.4(2)
Mo3 O10 Mo10 121.6(4)
Mo3 O10 Zn2 100.4(3)
Mo10 O10 Zn2 99.0(4)
Mo10 O11 Mo11 127.9(4)
Mo5 O12 Mo2 122.3(4)
Mo5 O12 Zn1 101.1(3)
Mo2 O12 Zn1 99.7(3)
Mo3 O13 Mo11 126.5(4)
Mo8 O14 Mo3 145.8(4)
Mo8 O14 Zn2 104.1(3)
Mo3 O14 Zn2 104.6(3)
Mo4 O15 Mo6 125.8(4)
Mo5 O16 Mo11 154.7(4)
Mo4 O20 Mo9 152.3(4)
Mo8 O23 Mo9 126.6(4)
Mo7 O25 Mo8 122.2(4)
Mo7 O25 Zn2 99.5(3)
Mo8 O25 Zn2 99.8(3)
Mo7 O26 Mo9 125.6(4)
Mo10 O27 Mo12 151.9(5)
P1 O29 Mo4 126.1(4)
P1 O29 Mo6 126.9(4)
Mo4 O29 Mo6 87.4(2)
P1 O29 Mo1 125.6(4)
Mo4 O29 Mo1 90.9(2)
Mo6 O29 Mo1 87.7(2)
Mo2 O31 Mo9 153.9(4)
Mo5 O32 Mo12 126.5(4)
Mo1 O33 Mo11 153.2(4)
Mo7 O35 Mo10 147.2(4)
Mo7 O35 Zn2 104.4(3)
Mo10 O35 Zn2 104.2(4)
Mo2 O36 Mo12 125.5(4)
Mo3 O37 Mo6 153.1(5)
Mo7 O39 Mo12 153.3(4)
C1 N1 C5 118.5(10)
C1 N1 Zn2 126.2(9)
C5 N1 Zn2 115.4(8)
C10 N2 C6 116.2(11)
C10 N2 Zn2 127.1(9)
C6 N2 Zn2 116.5(8)
N1 C1 C2 123.1(13)
N1 C1 H1 118.4
C2 C1 H1 118.4
C1 C2 C3 117.8(14)
C1 C2 H2 121.1
C3 C2 H2 121.1
C4 C3 C2 119.0(12)
C4 C3 H3 120.5
C2 C3 H3 120.5
C3 C4 C5 120.5(13)
C3 C4 H4 119.7
C5 C4 H4 119.7
N1 C5 C4 121.1(12)
N1 C5 C6 115.7(10)
C4 C5 C6 123.2(11)
N2 C6 C7 122.5(13)
N2 C6 C5 114.1(10)
C7 C6 C5 123.3(11)
C6 C7 C8 118.5(13)
C6 C7 H7 120.8
C8 C7 H7 120.8
C9 C8 C7 118.9(14)
C9 C8 H8 120.5
C7 C8 H8 120.5
C8 C9 C10 118.7(15)
C8 C9 H9 120.6
C10 C9 H9 120.6
N2 C10 C9 124.9(13)
N2 C10 H10 117.5
C9 C10 H10 117.5
C11 N3 C15 119.4(10)
C11 N3 Zn1 125.5(8)
C15 N3 Zn1 115.1(8)
C20 N4 C16 120.9(10)
C20 N4 Zn1 124.5(8)
C16 N4 Zn1 114.1(8)
N3 C11 C12 121.0(12)
N3 C11 H11 119.5
C12 C11 H11 119.5
C13 C12 C11 118.2(14)
C13 C12 H12 120.9
C11 C12 H12 120.9
C12 C13 C14 122.2(14)
C12 C13 H13 118.9
C14 C13 H13 118.9
C13 C14 C15 117.4(13)
C13 C14 H14 121.3
C15 C14 H14 121.3
N3 C15 C14 121.7(12)
N3 C15 C16 115.2(10)
C14 C15 C16 123.1(11)
N4 C16 C17 118.3(12)
N4 C16 C15 117.1(10)
C17 C16 C15 124.6(11)
C18 C17 C16 122.4(12)
C18 C17 H17 118.8
C16 C17 H17 118.8
C17 C18 C19 119.1(12)
C17 C18 H18 120.4
C19 C18 H18 120.4
C20 C19 C18 117.3(12)
C20 C19 H19 121.4
C18 C19 H19 121.4
N4 C20 C19 121.8(11)
N4 C20 H20 119.1
C19 C20 H20 119.1
C25 N5 C21 119.1(11)
C25 N5 Ru1 115.5(8)
C21 N5 Ru1 125.1(8)
C30 N6 C26 118.3(10)
C30 N6 Ru1 127.4(8)
C26 N6 Ru1 114.3(8)
N5 C21 C22 121.3(12)
N5 C21 H21 119.4
C22 C21 H21 119.4
C23 C22 C21 118.5(13)
C23 C22 H22 120.7
C21 C22 H22 120.7
C22 C23 C24 119.5(14)
C22 C23 H23 120.3
C24 C23 H23 120.3
C25 C24 C23 119.5(13)
C25 C24 H24 120.2
C23 C24 H24 120.2
N5 C25 C24 122.0(12)
N5 C25 C26 115.6(11)
C24 C25 C26 122.3(12)
N6 C26 C27 120.6(12)
N6 C26 C25 114.8(10)
C27 C26 C25 124.6(13)
C28 C27 C26 121.1(15)
C28 C27 H27 119.4
C26 C27 H27 119.4
C27 C28 C29 118.1(13)
C27 C28 H28 121.0
C29 C28 H28 121.0
C30 C29 C28 119.0(12)
C30 C29 H29 120.5
C28 C29 H29 120.5
N6 C30 C29 122.9(12)
N6 C30 H30 118.5
C29 C30 H30 118.5
C31 N7 C35 118.7(12)
C31 N7 Ru1 126.7(10)
C35 N7 Ru1 114.3(9)
C40 N8 C36 118.6(11)
C40 N8 Ru1 125.9(10)
C36 N8 Ru1 114.4(8)
N7 C31 C32 121.5(16)
N7 C31 H31 119.2
C32 C31 H31 119.2
C33 C32 C31 118.2(16)
C33 C32 H32 120.9
C31 C32 H32 120.9
C34 C33 C32 120.4(16)
C34 C33 H33 119.8
C32 C33 H33 119.8
C33 C34 C35 120.8(15)
C33 C34 H34 119.6
C35 C34 H34 119.6
C34 C35 N7 120.1(13)
C34 C35 C36 123.5(13)
N7 C35 C36 116.3(11)
C37 C36 N8 120.8(13)
C37 C36 C35 124.3(13)
N8 C36 C35 114.9(10)
C38 C37 C36 120.1(15)
C38 C37 H37 120.0
C36 C37 H37 120.0
C37 C38 C39 119.8(14)
C37 C38 H38 120.1
C39 C38 H38 120.1
C38 C39 C40 119.6(16)
C38 C39 H39 120.2
C40 C39 H39 120.2
N8 C40 C39 120.9(15)
N8 C40 H40 119.5
C39 C40 H40 119.5
C41 N9 C45 118.4(13)
C41 N9 Ru1 125.6(10)
C45 N9 Ru1 114.7(10)
C46 N10 C50 117.9(11)
C46 N10 Ru1 114.9(9)
C50 N10 Ru1 127.1(9)
N9 C41 C42 124.7(18)
N9 C41 H41 117.7
C42 C41 H41 117.7
C41 C42 C43 117.5(19)
C41 C42 H42 121.3
C43 C42 H42 121.3
C42 C43 C44 121.1(17)
C42 C43 H43 119.5
C44 C43 H43 119.5
C43 C44 C45 118.2(17)
C43 C44 H44 120.9
C45 C44 H44 120.9
N9 C45 C44 120.2(15)
N9 C45 C46 115.1(12)
C44 C45 C46 124.7(14)
N10 C46 C47 121.9(14)
N10 C46 C45 115.3(12)
C47 C46 C45 122.8(14)
C48 C47 C46 119.0(16)
C48 C47 H47 120.5
C46 C47 H47 120.5
C49 C48 C47 119.7(16)
C49 C48 H48 120.1
C47 C48 H48 120.1
C48 C49 C50 117.9(16)
C48 C49 H49 121.1
C50 C49 H49 121.1
N10 C50 C49 123.1(14)
N10 C50 H50 118.4
C49 C50 H50 118.4

loop_
_geom_bond_atom_site_label_1
_geom_bond_atom_site_label_2
_geom_bond_distance
Mo1 O22 1.688(8)
Mo1 O33 1.850(8)
Mo1 O4 1.873(7)
Mo1 O7 1.966(7)
Mo1 O8 2.003(8)
Mo1 O29 2.463(7)
Mo2 O18 1.677(9)
Mo2 O31 1.850(8)
Mo2 O36 1.870(8)
Mo2 O2 1.988(8)
Mo2 O12 2.017(8)
Mo2 O3 2.457(8)
Mo3 O28 1.679(7)
Mo3 O13 1.868(8)
Mo3 O37 1.870(8)
Mo3 O14 1.991(8)
Mo3 O10 2.005(8)
Mo3 O9 2.451(7)
Mo4 O6 1.670(8)
Mo4 O15 1.870(7)
Mo4 O20 1.886(8)
Mo4 O2 1.965(7)
Mo4 O8 2.004(8)
Mo4 O29 2.451(7)
Mo4 Zn1 3.1591(16)
Mo5 O34 1.679(8)
Mo5 O16 1.860(8)
Mo5 O32 1.870(8)
Mo5 O12 1.981(8)
Mo5 O7 1.983(7)
Mo5 O3 2.454(7)
Mo6 O17 1.673(8)
Mo6 O37 1.929(8)
Mo6 O1 1.932(8)
Mo6 O15 1.937(8)
Mo6 O4 1.950(7)
Mo6 O29 2.456(7)
Mo7 O38 1.690(8)
Mo7 O39 1.855(7)
Mo7 O26 1.884(9)
Mo7 O35 1.973(8)
Mo7 O25 1.994(7)
Mo7 O5 2.439(7)
Mo8 O19 1.676(8)
Mo8 O1 1.863(8)
Mo8 O23 1.891(8)
Mo8 O14 1.981(8)
Mo8 O25 1.996(7)
Mo8 O5 2.453(7)
Mo9 O24 1.674(9)
Mo9 O20 1.895(8)
Mo9 O23 1.924(8)
Mo9 O31 1.943(8)
Mo9 O26 1.954(8)
Mo9 O5 2.484(8)
Mo10 O30 1.682(9)
Mo10 O11 1.852(8)
Mo10 O27 1.886(9)
Mo10 O35 1.981(8)
Mo10 O10 2.013(8)
Mo10 O9 2.470(7)
Mo11 O21 1.673(9)
Mo11 O16 1.920(8)
Mo11 O33 1.934(8)
Mo11 O11 1.946(8)
Mo11 O13 1.949(8)
Mo11 O9 2.468(7)
Mo12 O40 1.675(8)
Mo12 O27 1.909(9)
Mo12 O32 1.936(8)
Mo12 O39 1.943(8)
Mo12 O36 1.964(8)
Mo12 O3 2.470(7)
Zn1 O2 2.061(7)
Zn1 O7 2.097(7)
Zn1 N4 2.102(9)
Zn1 N3 2.115(10)
Zn1 O8 2.156(7)
Zn1 O12 2.184(8)
Zn2 O35 2.079(8)
Zn2 O14 2.091(7)
Zn2 N2 2.098(10)
Zn2 N1 2.099(10)
Zn2 O10 2.196(9)
Zn2 O25 2.199(8)
P1 O9 1.525(8)
P1 O29 1.528(7)
P1 O3 1.530(7)
P1 O5 1.531(7)
Ru1 N6 2.059(10)
Ru1 N5 2.060(10)
Ru1 N8 2.064(10)
Ru1 N9 2.064(11)
Ru1 N10 2.077(10)
Ru1 N7 2.080(10)
N1 C1 1.332(15)
N1 C5 1.366(15)
N2 C10 1.336(17)
N2 C6 1.360(15)
C1 C2 1.375(18)
C1 H1 0.9300
C2 C3 1.41(2)
C2 H2 0.9300
C3 C4 1.35(2)
C3 H3 0.9300
C4 C5 1.370(17)
C4 H4 0.9300
C5 C6 1.499(18)
C6 C7 1.369(17)
C7 C8 1.41(2)
C7 H7 0.9300
C8 C9 1.35(2)
C8 H8 0.9300
C9 C10 1.356(19)
C9 H9 0.9300
C10 H10 0.9300
N3 C11 1.318(15)
N3 C15 1.347(14)
N4 C20 1.331(15)
N4 C16 1.355(14)
C11 C12 1.432(19)
C11 H11 0.9300
C12 C13 1.34(2)
C12 H12 0.9300
C13 C14 1.35(2)
C13 H13 0.9300
C14 C15 1.413(16)
C14 H14 0.9300
C15 C16 1.464(18)
C16 C17 1.376(16)
C17 C18 1.330(19)
C17 H17 0.9300
C18 C19 1.411(18)
C18 H18 0.9300
C19 C20 1.381(16)
C19 H19 0.9300
C20 H20 0.9300
N5 C25 1.330(15)
N5 C21 1.369(15)
N6 C30 1.338(14)
N6 C26 1.373(16)
C21 C22 1.388(19)
C21 H21 0.9300
C22 C23 1.37(2)
C22 H22 0.9300
C23 C24 1.39(2)
C23 H23 0.9300
C24 C25 1.360(19)
C24 H24 0.9300
C25 C26 1.481(18)
C26 C27 1.381(18)
C27 C28 1.37(2)
C27 H27 0.9300
C28 C29 1.39(2)
C28 H28 0.9300
C29 C30 1.384(18)
C29 H29 0.9300
C30 H30 0.9300
N7 C31 1.345(18)
N7 C35 1.370(16)
N8 C40 1.343(17)
N8 C36 1.397(16)
C31 C32 1.39(2)
C31 H31 0.9300
C32 C33 1.36(2)
C32 H32 0.9300
C33 C34 1.34(2)
C33 H33 0.9300
C34 C35 1.362(19)
C34 H34 0.9300
C35 C36 1.435(18)
C36 C37 1.379(18)
C37 C38 1.37(2)
C37 H37 0.9300
C38 C39 1.37(2)
C38 H38 0.9300
C39 C40 1.41(2)
C39 H39 0.9300
C40 H40 0.9300
N9 C41 1.34(2)
N9 C45 1.355(18)
N10 C46 1.342(17)
N10 C50 1.360(18)
C41 C42 1.35(2)
C41 H41 0.9300
C42 C43 1.36(3)
C42 H42 0.9300
C43 C44 1.40(3)
C43 H43 0.9300
C44 C45 1.41(2)
C44 H44 0.9300
C45 C46 1.46(2)
C46 C47 1.392(19)
C47 C48 1.39(3)
C47 H47 0.9300
C48 C49 1.38(3)
C48 H48 0.9300
C49 C50 1.385(19)
C49 H49 0.9300
C50 H50 0.9300
